data_7715304
loop_
_publ_author_name
'Posada Urrutia, Mauricio'
'Kaul, Nidhi'
'Kaper, Tobias'
'Hurrell, Dustin'
'Chiang, Linus'
'Wells, Jordann A. L.'
'Orthaber, Andreas'
'Hammarstr&#xf6;m, Leif'
'Pilarski, Lukasz T.'
'Dyrager, Christine'

_publ_section_title
;
 Access to long-lived room temperature phosphorescence through auration of
 2,1,3-benzothiadiazole.
;
_journal_issue 12
_journal_name_full 'Dalton transactions (Cambridge, England : 2003)'
_journal_page_first 5658
_journal_page_last 5664
_journal_paper_doi 10.1039/d4dt00238e
_journal_volume 53
_journal_year 2024
_chemical_formula_moiety 'C24 H36 Au N2 P S'
_chemical_formula_sum 'C24 H36 Au N2 P S'
_chemical_formula_weight 612.54
_space_group_crystal_system triclinic
_space_group_IT_number 2
_space_group_name_Hall '-P 1'
_space_group_name_H-M_alt 'P -1'
_atom_sites_solution_hydrogens geom
_audit_creation_date 2020-09-02
_audit_creation_method
;
Olex2 1.2
(compiled 2018.05.29 svn.r3508 for OlexSys, GUI svn.r5506)
;
_audit_update_record
;
2020-09-01 deposited with the CCDC.	2024-02-27 downloaded from the CCDC.
;
_cell_angle_alpha 96.8350(10)
_cell_angle_beta 111.0030(10)
_cell_angle_gamma 94.0950(10)
_cell_formula_units_Z 2
_cell_length_a 9.4554(4)
_cell_length_b 11.6097(6)
_cell_length_c 11.8845(5)
_cell_measurement_reflns_used 9993
_cell_measurement_temperature 170.15
_cell_measurement_theta_max 29.54
_cell_measurement_theta_min 2.32
_cell_volume 1200.09(10)
_computing_cell_refinement 'SAINT v8.34A (Bruker, 2013)'
_computing_data_reduction 'SAINT v8.34A (Bruker, 2013)'
_computing_molecular_graphics 'Olex2 (Dolomanov et al., 2009)'
_computing_publication_material 'Olex2 (Dolomanov et al., 2009)'
_computing_structure_refinement 'ShelXL (Sheldrick, 2015)'
_computing_structure_solution 'XT (Sheldrick, 2015)'
_diffrn_ambient_temperature 170.15
_diffrn_measured_fraction_theta_full 1.000
_diffrn_measured_fraction_theta_max 0.998
_diffrn_measurement_device_type 'Bruker APEX-II CCD'
_diffrn_measurement_method '\f and \w scans'
_diffrn_radiation_type MoK\a
_diffrn_radiation_wavelength 0.71073
_diffrn_reflns_av_R_equivalents 0.0419
_diffrn_reflns_av_unetI/netI 0.0222
_diffrn_reflns_Laue_measured_fraction_full 1.000
_diffrn_reflns_Laue_measured_fraction_max 0.998
_diffrn_reflns_limit_h_max 13
_diffrn_reflns_limit_h_min -13
_diffrn_reflns_limit_k_max 16
_diffrn_reflns_limit_k_min -16
_diffrn_reflns_limit_l_max 16
_diffrn_reflns_limit_l_min -16
_diffrn_reflns_number 53061
_diffrn_reflns_point_group_measured_fraction_full 1.000
_diffrn_reflns_point_group_measured_fraction_max 0.998
_diffrn_reflns_theta_full 25.242
_diffrn_reflns_theta_max 29.571
_diffrn_reflns_theta_min 1.780
_diffrn_standards_number 0
_exptl_absorpt_coefficient_mu 6.296
_exptl_absorpt_correction_T_max 0.7459
_exptl_absorpt_correction_T_min 0.6756
_exptl_absorpt_correction_type multi-scan
_exptl_absorpt_process_details
'SADABS-2014/5 (Bruker,2014/5) was used for absorption correction. wR2(int) was 0.1059 before and 0.0635 after correction. The Ratio of minimum to maximum transmission is 0.9058. The \l/2 correction factor is 0.00150.'
_exptl_crystal_colour 'clear light yellow'
_exptl_crystal_colour_lustre clear
_exptl_crystal_colour_modifier light
_exptl_crystal_colour_primary yellow
_exptl_crystal_density_diffrn 1.695
_exptl_crystal_description block
_exptl_crystal_F_000 608
_exptl_crystal_recrystallization_method 'Re-crystallisation from solvent'
_exptl_crystal_size_max 0.6
_exptl_crystal_size_mid 0.4
_exptl_crystal_size_min 0.3
_refine_diff_density_max 6.432
_refine_diff_density_min -2.642
_refine_diff_density_rms 0.128
_refine_ls_extinction_method none
_refine_ls_goodness_of_fit_ref 1.163
_refine_ls_hydrogen_treatment constr
_refine_ls_matrix_type full
_refine_ls_number_parameters 262
_refine_ls_number_reflns 6700
_refine_ls_number_restraints 0
_refine_ls_restrained_S_all 1.163
_refine_ls_R_factor_all 0.0338
_refine_ls_R_factor_gt 0.0294
_refine_ls_shift/su_max 0.001
_refine_ls_shift/su_mean 0.000
_refine_ls_structure_factor_coef Fsqd
_refine_ls_weighting_details 'w=1/[\s^2^(Fo^2^)+4.9030P] where P=(Fo^2^+2Fc^2^)/3'
_refine_ls_weighting_scheme calc
_refine_ls_wR_factor_gt 0.0620
_refine_ls_wR_factor_ref 0.0643
_reflns_Friedel_coverage 0.000
_reflns_number_gt 6212
_reflns_number_total 6700
_reflns_threshold_expression 'I > 2\s(I)'
_cod_data_source_file d4dt00238e2.cif
_cod_data_source_block tk19001
_cod_depositor_comments 'Adding full bibliography for 7715304--7715308.cif.'
_cod_database_code 7715304
_shelx_shelxl_version_number 2018/3
_shelx_space_group_comment
;
The symmetry employed for this shelxl refinement is uniquely defined
by the following loop, which should always be used as a source of
symmetry information in preference to the above space-group names.
They are only intended as comments.
;
_olex2_refinement_description
;
1. Fixed Uiso
 At 1.2 times of:
  All C(H) groups, All C(H,H) groups
2.a Ternary CH refined with riding coordinates:
 C7(H7), C19(H19), C13(H13)
2.b Secondary CH2 refined with riding coordinates:
 C20(H20A,H20B), C8(H8A,H8B), C24(H24A,H24B), C18(H18A,H18B), C23(H23A,H23B),
 C14(H14A,H14B), C12(H12A,H12B), C9(H9A,H9B), C21(H21A,H21B), C17(H17A,H17B),
 C10(H10A,H10B), C22(H22A,H22B), C11(H11A,H11B), C15(H15A,H15B), C16(H16A,H16B)
2.c Aromatic/amide H refined with riding coordinates:
 C6(H6), C5(H5), C4(H4)
;
_olex2_submission_special_instructions 'No special instructions were received'

loop_
_space_group_symop_operation_xyz
'x, y, z'
'-x, -y, -z'

loop_
_atom_site_label
_atom_site_type_symbol
_atom_site_fract_x
_atom_site_fract_y
_atom_site_fract_z
_atom_site_U_iso_or_equiv
_atom_site_adp_type
_atom_site_occupancy
_atom_site_site_symmetry_order
_atom_site_calc_flag
_atom_site_refinement_flags_posn
_atom_site_refinement_flags_adp
_atom_site_refinement_flags_occupancy
_atom_site_disorder_assembly
_atom_site_disorder_group
Au1 Au 0.30354(2) 0.67528(2) 0.48028(2) 0.02465(4) Uani 1 1 d . . . . .
P1 P 0.37955(10) 0.68244(7) 0.31795(7) 0.01788(16) Uani 1 1 d . . . . .
S1 S 0.34732(19) 0.94360(12) 0.84956(13) 0.0553(3) Uani 1 1 d . . . . .
C7 C 0.3199(4) 0.5415(3) 0.2140(3) 0.0201(6) Uani 1 1 d . . . . .
H7 H 0.206243 0.526464 0.186378 0.024 Uiso 1 1 calc R . . . .
N1 N 0.3395(5) 0.8661(3) 0.7247(3) 0.0379(8) Uani 1 1 d . . . . .
C19 C 0.2890(4) 0.7933(3) 0.2271(3) 0.0196(6) Uani 1 1 d . . . . .
H19 H 0.327651 0.795971 0.159267 0.023 Uiso 1 1 calc R . . . .
N2 N 0.2525(5) 0.8545(4) 0.8989(4) 0.0445(9) Uani 1 1 d . . . . .
C1 C 0.2282(4) 0.6654(3) 0.6211(3) 0.0260(7) Uani 1 1 d . . . . .
C20 C 0.3296(4) 0.9147(3) 0.3063(3) 0.0258(7) Uani 1 1 d . . . . .
H20A H 0.297309 0.912053 0.376568 0.031 Uiso 1 1 calc R . . . .
H20B H 0.441593 0.936618 0.338334 0.031 Uiso 1 1 calc R . . . .
C13 C 0.5878(4) 0.7119(3) 0.3578(3) 0.0233(7) Uani 1 1 d . . . . .
H13 H 0.625607 0.633679 0.355403 0.028 Uiso 1 1 calc R . . . .
C8 C 0.3577(4) 0.5390(3) 0.0990(3) 0.0257(7) Uani 1 1 d . . . . .
H8A H 0.469533 0.555239 0.122231 0.031 Uiso 1 1 calc R . . . .
H8B H 0.309574 0.600722 0.053022 0.031 Uiso 1 1 calc R . . . .
C24 C 0.1156(4) 0.7604(3) 0.1718(3) 0.0238(7) Uani 1 1 d . . . . .
H24A H 0.090831 0.685076 0.116042 0.029 Uiso 1 1 calc R . . . .
H24B H 0.077417 0.749899 0.237866 0.029 Uiso 1 1 calc R . . . .
C3 C 0.2069(5) 0.7561(4) 0.8160(3) 0.0312(8) Uani 1 1 d . . . . .
C18 C 0.6374(4) 0.7748(3) 0.2690(4) 0.0278(7) Uani 1 1 d . . . . .
H18A H 0.585890 0.731659 0.185073 0.033 Uiso 1 1 calc R . . . .
H18B H 0.606214 0.854381 0.270139 0.033 Uiso 1 1 calc R . . . .
C23 C 0.0354(5) 0.8540(4) 0.1017(4) 0.0308(8) Uani 1 1 d . . . . .
H23A H 0.063090 0.856834 0.029126 0.037 Uiso 1 1 calc R . . . .
H23B H -0.076420 0.832657 0.072881 0.037 Uiso 1 1 calc R . . . .
C2 C 0.2582(4) 0.7622(4) 0.7157(3) 0.0287(8) Uani 1 1 d . . . . .
C6 C 0.1478(5) 0.5687(4) 0.6348(4) 0.0312(8) Uani 1 1 d . . . . .
H6 H 0.128228 0.500731 0.575806 0.037 Uiso 1 1 calc R . . . .
C14 C 0.6705(5) 0.7755(4) 0.4881(4) 0.0321(8) Uani 1 1 d . . . . .
H14A H 0.641258 0.732460 0.545147 0.038 Uiso 1 1 calc R . . . .
H14B H 0.639080 0.854719 0.495012 0.038 Uiso 1 1 calc R . . . .
C5 C 0.0902(5) 0.5614(4) 0.7314(4) 0.0392(10) Uani 1 1 d . . . . .
H5 H 0.031812 0.491746 0.732339 0.047 Uiso 1 1 calc R . . . .
C12 C 0.3841(5) 0.4421(3) 0.2835(4) 0.0309(8) Uani 1 1 d . . . . .
H12A H 0.497001 0.457177 0.317903 0.037 Uiso 1 1 calc R . . . .
H12B H 0.348662 0.440725 0.352303 0.037 Uiso 1 1 calc R . . . .
C9 C 0.2998(5) 0.4195(4) 0.0177(4) 0.0323(8) Uani 1 1 d . . . . .
H9A H 0.187307 0.405041 -0.009348 0.039 Uiso 1 1 calc R . . . .
H9B H 0.326356 0.419035 -0.055763 0.039 Uiso 1 1 calc R . . . .
C21 C 0.2511(5) 1.0059(3) 0.2320(4) 0.0315(8) Uani 1 1 d . . . . .
H21A H 0.288311 1.011949 0.164701 0.038 Uiso 1 1 calc R . . . .
H21B H 0.277184 1.083117 0.284717 0.038 Uiso 1 1 calc R . . . .
C17 C 0.8092(5) 0.7830(4) 0.3037(5) 0.0406(10) Uani 1 1 d . . . . .
H17A H 0.839148 0.703335 0.295515 0.049 Uiso 1 1 calc R . . . .
H17B H 0.838852 0.826315 0.247057 0.049 Uiso 1 1 calc R . . . .
C10 C 0.3711(5) 0.3232(4) 0.0872(4) 0.0357(9) Uani 1 1 d . . . . .
H10A H 0.331460 0.246529 0.034151 0.043 Uiso 1 1 calc R . . . .
H10B H 0.483125 0.335149 0.109703 0.043 Uiso 1 1 calc R . . . .
C22 C 0.0784(5) 0.9736(4) 0.1794(4) 0.0330(9) Uani 1 1 d . . . . .
H22A H 0.040050 0.973711 0.246768 0.040 Uiso 1 1 calc R . . . .
H22B H 0.029911 1.032552 0.129197 0.040 Uiso 1 1 calc R . . . .
C4 C 0.1200(5) 0.6552(4) 0.8215(4) 0.0375(10) Uani 1 1 d . . . . .
H4 H 0.082963 0.652053 0.885690 0.045 Uiso 1 1 calc R . . . .
C11 C 0.3349(5) 0.3231(3) 0.2018(4) 0.0361(9) Uani 1 1 d . . . . .
H11A H 0.387828 0.263141 0.247930 0.043 Uiso 1 1 calc R . . . .
H11B H 0.223740 0.302064 0.178502 0.043 Uiso 1 1 calc R . . . .
C15 C 0.8439(5) 0.7853(4) 0.5237(4) 0.0419(11) Uani 1 1 d . . . . .
H15A H 0.894466 0.831004 0.606410 0.050 Uiso 1 1 calc R . . . .
H15B H 0.876650 0.706174 0.525768 0.050 Uiso 1 1 calc R . . . .
C16 C 0.8934(5) 0.8444(4) 0.4334(5) 0.0485(12) Uani 1 1 d . . . . .
H16A H 0.872919 0.926922 0.439241 0.058 Uiso 1 1 calc R . . . .
H16B H 1.004575 0.843733 0.454871 0.058 Uiso 1 1 calc R . . . .

loop_
_atom_site_aniso_label
_atom_site_aniso_U_11
_atom_site_aniso_U_22
_atom_site_aniso_U_33
_atom_site_aniso_U_23
_atom_site_aniso_U_13
_atom_site_aniso_U_12
Au1 0.02587(7) 0.03490(8) 0.01824(6) 0.00745(5) 0.01204(5) 0.00969(5)
P1 0.0187(4) 0.0203(4) 0.0165(4) 0.0036(3) 0.0084(3) 0.0033(3)
S1 0.0751(10) 0.0478(7) 0.0450(7) -0.0063(6) 0.0308(7) -0.0035(7)
C7 0.0201(15) 0.0187(15) 0.0226(15) 0.0034(12) 0.0094(13) 0.0019(12)
N1 0.044(2) 0.038(2) 0.0350(19) 0.0027(15) 0.0205(16) -0.0009(16)
C19 0.0233(16) 0.0193(15) 0.0186(14) 0.0050(12) 0.0097(12) 0.0047(12)
N2 0.055(2) 0.050(2) 0.0347(19) 0.0036(17) 0.0240(18) 0.0106(19)
C1 0.0248(17) 0.035(2) 0.0224(16) 0.0093(14) 0.0110(14) 0.0099(15)
C20 0.0286(18) 0.0196(16) 0.0283(17) 0.0007(13) 0.0106(15) 0.0013(14)
C13 0.0176(15) 0.0260(17) 0.0265(17) 0.0026(13) 0.0087(13) 0.0026(13)
C8 0.0299(18) 0.0263(18) 0.0215(16) 0.0005(13) 0.0118(14) 0.0014(14)
C24 0.0208(16) 0.0252(17) 0.0257(16) 0.0058(13) 0.0081(13) 0.0037(13)
C3 0.032(2) 0.046(2) 0.0231(17) 0.0108(16) 0.0153(15) 0.0162(17)
C18 0.0238(18) 0.0295(19) 0.0322(19) 0.0030(15) 0.0145(15) -0.0025(14)
C23 0.0273(19) 0.038(2) 0.0283(18) 0.0112(16) 0.0086(15) 0.0123(16)
C2 0.0277(19) 0.039(2) 0.0258(17) 0.0119(15) 0.0140(15) 0.0110(16)
C6 0.032(2) 0.033(2) 0.0307(19) 0.0083(16) 0.0126(16) 0.0061(16)
C14 0.0273(19) 0.036(2) 0.0261(18) -0.0013(15) 0.0037(15) 0.0033(16)
C5 0.042(2) 0.046(3) 0.038(2) 0.0153(19) 0.0194(19) 0.013(2)
C12 0.042(2) 0.0233(18) 0.0299(19) 0.0080(14) 0.0143(17) 0.0068(16)
C9 0.033(2) 0.033(2) 0.0276(18) -0.0072(15) 0.0111(16) 0.0010(16)
C21 0.041(2) 0.0194(17) 0.039(2) 0.0072(15) 0.0201(18) 0.0049(15)
C17 0.026(2) 0.042(2) 0.058(3) 0.003(2) 0.023(2) -0.0016(18)
C10 0.034(2) 0.0249(19) 0.045(2) -0.0071(17) 0.0144(18) 0.0025(16)
C22 0.038(2) 0.030(2) 0.039(2) 0.0148(17) 0.0186(18) 0.0163(17)
C4 0.039(2) 0.055(3) 0.032(2) 0.0189(19) 0.0230(18) 0.016(2)
C11 0.040(2) 0.0211(18) 0.048(2) 0.0057(17) 0.018(2) 0.0036(16)
C15 0.027(2) 0.040(2) 0.043(2) -0.0077(19) -0.0014(18) 0.0038(17)
C16 0.023(2) 0.043(3) 0.070(3) -0.006(2) 0.012(2) -0.0069(18)

loop_
_atom_type_symbol
_atom_type_description
_atom_type_scat_dispersion_real
_atom_type_scat_dispersion_imag
_atom_type_scat_source
C C 0.0033 0.0016 'International Tables Vol C Tables 4.2.6.8 and 6.1.1.4'
H H 0.0000 0.0000 'International Tables Vol C Tables 4.2.6.8 and 6.1.1.4'
Au Au -2.0133 8.8022 'International Tables Vol C Tables 4.2.6.8 and 6.1.1.4'
N N 0.0061 0.0033 'International Tables Vol C Tables 4.2.6.8 and 6.1.1.4'
P P 0.1023 0.0942 'International Tables Vol C Tables 4.2.6.8 and 6.1.1.4'
S S 0.1246 0.1234 'International Tables Vol C Tables 4.2.6.8 and 6.1.1.4'

loop_
_geom_angle_atom_site_label_1
_geom_angle_atom_site_label_2
_geom_angle_atom_site_label_3
_geom_angle
_geom_angle_site_symmetry_1
_geom_angle_site_symmetry_3
_geom_angle_publ_flag
C1 Au1 P1 177.90(11) . . ?
C7 P1 Au1 110.63(11) . . ?
C7 P1 C13 105.29(16) . . ?
C19 P1 Au1 110.91(11) . . ?
C19 P1 C7 106.36(15) . . ?
C19 P1 C13 107.80(16) . . ?
C13 P1 Au1 115.33(12) . . ?
N2 S1 N1 101.4(2) . . ?
P1 C7 H7 106.8 . . ?
C8 C7 P1 114.8(2) . . ?
C8 C7 H7 106.8 . . ?
C8 C7 C12 111.0(3) . . ?
C12 C7 P1 110.2(2) . . ?
C12 C7 H7 106.8 . . ?
C2 N1 S1 106.2(3) . . ?
P1 C19 H19 108.7 . . ?
C20 C19 P1 110.6(2) . . ?
C20 C19 H19 108.7 . . ?
C24 C19 P1 110.0(2) . . ?
C24 C19 H19 108.7 . . ?
C24 C19 C20 110.2(3) . . ?
C3 N2 S1 106.5(3) . . ?
C2 C1 Au1 121.3(3) . . ?
C6 C1 Au1 124.8(3) . . ?
C6 C1 C2 114.0(3) . . ?
C19 C20 H20A 109.5 . . ?
C19 C20 H20B 109.5 . . ?
H20A C20 H20B 108.1 . . ?
C21 C20 C19 110.6(3) . . ?
C21 C20 H20A 109.5 . . ?
C21 C20 H20B 109.5 . . ?
P1 C13 H13 106.1 . . ?
C18 C13 P1 115.6(3) . . ?
C18 C13 H13 106.1 . . ?
C14 C13 P1 112.3(3) . . ?
C14 C13 H13 106.1 . . ?
C14 C13 C18 109.9(3) . . ?
C7 C8 H8A 109.5 . . ?
C7 C8 H8B 109.5 . . ?
C7 C8 C9 110.6(3) . . ?
H8A C8 H8B 108.1 . . ?
C9 C8 H8A 109.5 . . ?
C9 C8 H8B 109.5 . . ?
C19 C24 H24A 109.3 . . ?
C19 C24 H24B 109.3 . . ?
H24A C24 H24B 108.0 . . ?
C23 C24 C19 111.6(3) . . ?
C23 C24 H24A 109.3 . . ?
C23 C24 H24B 109.3 . . ?
N2 C3 C2 112.9(4) . . ?
N2 C3 C4 126.1(4) . . ?
C4 C3 C2 120.9(4) . . ?
C13 C18 H18A 109.5 . . ?
C13 C18 H18B 109.5 . . ?
H18A C18 H18B 108.1 . . ?
C17 C18 C13 110.8(3) . . ?
C17 C18 H18A 109.5 . . ?
C17 C18 H18B 109.5 . . ?
C24 C23 H23A 109.2 . . ?
C24 C23 H23B 109.2 . . ?
H23A C23 H23B 107.9 . . ?
C22 C23 C24 112.0(3) . . ?
C22 C23 H23A 109.2 . . ?
C22 C23 H23B 109.2 . . ?
N1 C2 C1 125.2(3) . . ?
N1 C2 C3 113.0(4) . . ?
C1 C2 C3 121.8(4) . . ?
C1 C6 H6 117.3 . . ?
C1 C6 C5 125.4(4) . . ?
C5 C6 H6 117.3 . . ?
C13 C14 H14A 109.4 . . ?
C13 C14 H14B 109.4 . . ?
C13 C14 C15 111.1(3) . . ?
H14A C14 H14B 108.0 . . ?
C15 C14 H14A 109.4 . . ?
C15 C14 H14B 109.4 . . ?
C6 C5 H5 120.1 . . ?
C4 C5 C6 119.8(4) . . ?
C4 C5 H5 120.1 . . ?
C7 C12 H12A 109.2 . . ?
C7 C12 H12B 109.2 . . ?
H12A C12 H12B 107.9 . . ?
C11 C12 C7 112.1(3) . . ?
C11 C12 H12A 109.2 . . ?
C11 C12 H12B 109.2 . . ?
C8 C9 H9A 109.6 . . ?
C8 C9 H9B 109.6 . . ?
H9A C9 H9B 108.1 . . ?
C10 C9 C8 110.3(3) . . ?
C10 C9 H9A 109.6 . . ?
C10 C9 H9B 109.6 . . ?
C20 C21 H21A 109.5 . . ?
C20 C21 H21B 109.5 . . ?
C20 C21 C22 110.9(3) . . ?
H21A C21 H21B 108.1 . . ?
C22 C21 H21A 109.5 . . ?
C22 C21 H21B 109.5 . . ?
C18 C17 H17A 109.3 . . ?
C18 C17 H17B 109.3 . . ?
H17A C17 H17B 108.0 . . ?
C16 C17 C18 111.4(4) . . ?
C16 C17 H17A 109.3 . . ?
C16 C17 H17B 109.3 . . ?
C9 C10 H10A 109.5 . . ?
C9 C10 H10B 109.5 . . ?
H10A C10 H10B 108.1 . . ?
C11 C10 C9 110.9(3) . . ?
C11 C10 H10A 109.5 . . ?
C11 C10 H10B 109.5 . . ?
C23 C22 C21 110.6(3) . . ?
C23 C22 H22A 109.5 . . ?
C23 C22 H22B 109.5 . . ?
C21 C22 H22A 109.5 . . ?
C21 C22 H22B 109.5 . . ?
H22A C22 H22B 108.1 . . ?
C3 C4 H4 121.1 . . ?
C5 C4 C3 117.9(4) . . ?
C5 C4 H4 121.1 . . ?
C12 C11 H11A 109.2 . . ?
C12 C11 H11B 109.2 . . ?
C10 C11 C12 111.9(3) . . ?
C10 C11 H11A 109.2 . . ?
C10 C11 H11B 109.2 . . ?
H11A C11 H11B 107.9 . . ?
C14 C15 H15A 109.4 . . ?
C14 C15 H15B 109.4 . . ?
H15A C15 H15B 108.0 . . ?
C16 C15 C14 111.3(4) . . ?
C16 C15 H15A 109.4 . . ?
C16 C15 H15B 109.4 . . ?
C17 C16 C15 111.4(4) . . ?
C17 C16 H16A 109.4 . . ?
C17 C16 H16B 109.4 . . ?
C15 C16 H16A 109.4 . . ?
C15 C16 H16B 109.4 . . ?
H16A C16 H16B 108.0 . . ?

loop_
_geom_bond_atom_site_label_1
_geom_bond_atom_site_label_2
_geom_bond_distance
_geom_bond_site_symmetry_2
_geom_bond_publ_flag
Au1 P1 2.2954(8) . ?
Au1 C1 2.052(3) . ?
P1 C7 1.846(3) . ?
P1 C19 1.838(3) . ?
P1 C13 1.848(4) . ?
S1 N1 1.616(4) . ?
S1 N2 1.614(4) . ?
C7 H7 1.0000 . ?
C7 C8 1.530(5) . ?
C7 C12 1.533(5) . ?
N1 C2 1.355(5) . ?
C19 H19 1.0000 . ?
C19 C20 1.538(5) . ?
C19 C24 1.531(5) . ?
N2 C3 1.349(6) . ?
C1 C2 1.425(5) . ?
C1 C6 1.369(6) . ?
C20 H20A 0.9900 . ?
C20 H20B 0.9900 . ?
C20 C21 1.523(5) . ?
C13 H13 1.0000 . ?
C13 C18 1.536(5) . ?
C13 C14 1.528(5) . ?
C8 H8A 0.9900 . ?
C8 H8B 0.9900 . ?
C8 C9 1.534(5) . ?
C24 H24A 0.9900 . ?
C24 H24B 0.9900 . ?
C24 C23 1.527(5) . ?
C3 C2 1.446(5) . ?
C3 C4 1.404(6) . ?
C18 H18A 0.9900 . ?
C18 H18B 0.9900 . ?
C18 C17 1.519(5) . ?
C23 H23A 0.9900 . ?
C23 H23B 0.9900 . ?
C23 C22 1.514(6) . ?
C6 H6 0.9500 . ?
C6 C5 1.444(6) . ?
C14 H14A 0.9900 . ?
C14 H14B 0.9900 . ?
C14 C15 1.531(6) . ?
C5 H5 0.9500 . ?
C5 C4 1.369(7) . ?
C12 H12A 0.9900 . ?
C12 H12B 0.9900 . ?
C12 C11 1.527(6) . ?
C9 H9A 0.9900 . ?
C9 H9B 0.9900 . ?
C9 C10 1.521(6) . ?
C21 H21A 0.9900 . ?
C21 H21B 0.9900 . ?
C21 C22 1.525(6) . ?
C17 H17A 0.9900 . ?
C17 H17B 0.9900 . ?
C17 C16 1.515(7) . ?
C10 H10A 0.9900 . ?
C10 H10B 0.9900 . ?
C10 C11 1.519(6) . ?
C22 H22A 0.9900 . ?
C22 H22B 0.9900 . ?
C4 H4 0.9500 . ?
C11 H11A 0.9900 . ?
C11 H11B 0.9900 . ?
C15 H15A 0.9900 . ?
C15 H15B 0.9900 . ?
C15 C16 1.527(8) . ?
C16 H16A 0.9900 . ?
C16 H16B 0.9900 . ?
